data_2234369
loop_
_publ_author_name
'Xu, Huanzhi'
'Sun, Jingya'

_publ_section_title
;
 <i>N</i>'-(3,5-Dichloro-2-hydroxybenzylidene)-4-(dimethylamino)benzohydrazide
 methanol monosolvate
;
_journal_coeditor_code QM2057
_journal_issue 4
_journal_name_full 'Acta Crystallographica Section E'
_journal_page_first o1042
_journal_paper_doi 10.1107/S1600536812010148
_journal_volume 68
_journal_year 2012
_chemical_formula_iupac 'C16 H15 Cl2 N3 O2, C H4 O'
_chemical_formula_moiety 'C16 H15 Cl2 N3 O2, C H4 O'
_chemical_formula_sum 'C17 H19 Cl2 N3 O3'
_chemical_formula_weight 384.25
_chemical_name_systematic
;
<i>N</i>'-(3,5-Dichloro-2-hydroxybenzylidene)-4-(dimethylamino)benzohydrazide
methanol monosolvate
;
_space_group_IT_number 14
_symmetry_cell_setting monoclinic
_symmetry_space_group_name_Hall '-P 2yn'
_symmetry_space_group_name_H-M 'P 1 21/n 1'
_atom_sites_solution_hydrogens geom
_atom_sites_solution_primary direct
_atom_sites_solution_secondary difmap
_audit_creation_method SHELXL-97
_cell_angle_alpha 90.00
_cell_angle_beta 103.076(2)
_cell_angle_gamma 90.00
_cell_formula_units_Z 4
_cell_length_a 7.6498(15)
_cell_length_b 14.338(3)
_cell_length_c 16.884(2)
_cell_measurement_reflns_used 2546
_cell_measurement_temperature 298(2)
_cell_measurement_theta_max 28.3
_cell_measurement_theta_min 2.5
_cell_volume 1803.9(6)
_computing_cell_refinement 'SAINT (Bruker, 2007)'
_computing_data_collection 'SMART (Bruker, 2007)'
_computing_data_reduction 'SAINT (Bruker, 2007)'
_computing_molecular_graphics 'SHELXTL (Sheldrick, 2008)'
_computing_publication_material 'SHELXTL (Sheldrick, 2008)'
_computing_structure_refinement 'SHELXTL (Sheldrick, 2008)'
_computing_structure_solution 'SHELXTL (Sheldrick, 2008)'
_diffrn_ambient_temperature 298(2)
_diffrn_measured_fraction_theta_full 0.961
_diffrn_measured_fraction_theta_max 0.961
_diffrn_measurement_device_type 'Bruker SMART CCD area-detector'
_diffrn_measurement_method '\w scans'
_diffrn_radiation_monochromator graphite
_diffrn_radiation_source 'fine-focus sealed tube'
_diffrn_radiation_type MoK\a
_diffrn_radiation_wavelength 0.71073
_diffrn_reflns_av_R_equivalents 0.0721
_diffrn_reflns_av_sigmaI/netI 0.1035
_diffrn_reflns_limit_h_max 9
_diffrn_reflns_limit_h_min -9
_diffrn_reflns_limit_k_max 17
_diffrn_reflns_limit_k_min -16
_diffrn_reflns_limit_l_max 20
_diffrn_reflns_limit_l_min -13
_diffrn_reflns_number 8311
_diffrn_reflns_theta_full 25.49
_diffrn_reflns_theta_max 25.49
_diffrn_reflns_theta_min 2.48
_diffrn_standards_number 0
_exptl_absorpt_coefficient_mu 0.381
_exptl_absorpt_correction_T_max 0.9629
_exptl_absorpt_correction_T_min 0.9521
_exptl_absorpt_correction_type multi-scan
_exptl_absorpt_process_details '(SADABS; Bruker, 2001)'
_exptl_crystal_colour colorless
_exptl_crystal_density_diffrn 1.415
_exptl_crystal_density_method 'not measured'
_exptl_crystal_description block
_exptl_crystal_F_000 800
_exptl_crystal_size_max 0.13
_exptl_crystal_size_mid 0.12
_exptl_crystal_size_min 0.10
_refine_diff_density_max 0.236
_refine_diff_density_min -0.217
_refine_ls_extinction_method none
_refine_ls_goodness_of_fit_ref 1.031
_refine_ls_hydrogen_treatment constr
_refine_ls_matrix_type full
_refine_ls_number_parameters 231
_refine_ls_number_reflns 3238
_refine_ls_number_restraints 0
_refine_ls_restrained_S_all 1.031
_refine_ls_R_factor_all 0.1423
_refine_ls_R_factor_gt 0.0785
_refine_ls_shift/su_max 0.000
_refine_ls_shift/su_mean 0.000
_refine_ls_structure_factor_coef Fsqd
_refine_ls_weighting_details 'calc w=1/[\s^2^(Fo^2^)+(0.0664P)^2^+0.8315P] where P=(Fo^2^+2Fc^2^)/3'
_refine_ls_weighting_scheme calc
_refine_ls_wR_factor_gt 0.1564
_refine_ls_wR_factor_ref 0.1802
_reflns_number_gt 1790
_reflns_number_total 3238
_reflns_threshold_expression I>2\s(I)
_cod_data_source_file qm2057.cif
_cod_data_source_block I
_cod_original_cell_volume 1803.8(5)
_cod_original_sg_symbol_H-M 'P 21/n'
_cod_database_code 2234369
_cod_database_fobs_code 2234369

loop_
_symmetry_equiv_pos_as_xyz
'x, y, z'
'-x+1/2, y+1/2, -z+1/2'
'-x, -y, -z'
'x-1/2, -y-1/2, z-1/2'

loop_
_atom_site_type_symbol
_atom_site_label
_atom_site_fract_x
_atom_site_fract_y
_atom_site_fract_z
_atom_site_U_iso_or_equiv
_atom_site_adp_type
_atom_site_calc_flag
_atom_site_refinement_flags
_atom_site_occupancy
_atom_site_symmetry_multiplicity
Cl Cl1 0.4325(2) 0.29209(10) 0.15198(9) 0.0674(5) Uani d . 1 1
Cl Cl2 0.4175(2) 0.65692(11) 0.07222(9) 0.0719(5) Uani d . 1 1
N N1 0.2957(5) 0.4874(3) 0.4015(2) 0.0450(10) Uani d . 1 1
N N2 0.2686(5) 0.5167(3) 0.4749(2) 0.0431(10) Uani d . 1 1
H H2 0.2702 0.5751 0.4864 0.052 Uiso calc R 1 1
N N3 0.1064(6) 0.5808(3) 0.8296(2) 0.0490(11) Uani d . 1 1
O O1 0.3448(5) 0.3581(2) 0.3007(2) 0.0564(10) Uani d . 1 1
H H1 0.3013 0.3780 0.3376 0.085 Uiso calc R 1 1
O O2 0.2453(5) 0.3677(2) 0.5161(2) 0.0530(10) Uani d . 1 1
O O3 0.5727(5) 0.3035(2) 0.4941(2) 0.0608(10) Uani d . 1 1
H H3 0.4685 0.3145 0.4960 0.091 Uiso calc R 1 1
C C1 0.3425(6) 0.5229(3) 0.2711(3) 0.0394(12) Uani d . 1 1
C C2 0.3621(6) 0.4282(3) 0.2505(3) 0.0420(12) Uani d . 1 1
C C3 0.4009(6) 0.4078(4) 0.1756(3) 0.0483(13) Uani d . 1 1
C C4 0.4178(6) 0.4767(4) 0.1208(3) 0.0463(13) Uani d . 1 1
H H4 0.4441 0.4616 0.0712 0.056 Uiso calc R 1 1
C C5 0.3950(6) 0.5682(4) 0.1411(3) 0.0481(13) Uani d . 1 1
C C6 0.3577(6) 0.5909(4) 0.2145(3) 0.0474(13) Uani d . 1 1
H H6 0.3422 0.6532 0.2266 0.057 Uiso calc R 1 1
C C7 0.3097(6) 0.5495(3) 0.3482(3) 0.0407(12) Uani d . 1 1
H H7 0.2984 0.6123 0.3599 0.049 Uiso calc R 1 1
C C8 0.2386(6) 0.4510(4) 0.5302(3) 0.0388(12) Uani d . 1 1
C C9 0.1976(6) 0.4892(3) 0.6054(3) 0.0363(11) Uani d . 1 1
C C10 0.1902(6) 0.4268(3) 0.6673(3) 0.0408(12) Uani d . 1 1
H H10 0.2087 0.3637 0.6592 0.049 Uiso calc R 1 1
C C11 0.1562(6) 0.4551(3) 0.7403(3) 0.0436(12) Uani d . 1 1
H H11 0.1497 0.4109 0.7799 0.052 Uiso calc R 1 1
C C12 0.1311(6) 0.5505(3) 0.7556(3) 0.0358(11) Uani d . 1 1
C C13 0.1359(6) 0.6129(3) 0.6922(3) 0.0455(12) Uani d . 1 1
H H13 0.1173 0.6761 0.6996 0.055 Uiso calc R 1 1
C C14 0.1672(6) 0.5830(3) 0.6193(3) 0.0427(12) Uani d . 1 1
H H14 0.1681 0.6263 0.5784 0.051 Uiso calc R 1 1
C C15 0.0961(8) 0.5155(4) 0.8937(3) 0.0577(15) Uani d . 1 1
H H15A 0.0012 0.4716 0.8743 0.087 Uiso calc R 1 1
H H15B 0.0723 0.5487 0.9395 0.087 Uiso calc R 1 1
H H15C 0.2080 0.4827 0.9098 0.087 Uiso calc R 1 1
C C16 0.0752(7) 0.6783(4) 0.8461(3) 0.0591(15) Uani d . 1 1
H H16A 0.1787 0.7145 0.8425 0.089 Uiso calc R 1 1
H H16B 0.0538 0.6841 0.8997 0.089 Uiso calc R 1 1
H H16C -0.0274 0.7007 0.8069 0.089 Uiso calc R 1 1
C C17 0.5794(7) 0.2197(4) 0.4506(3) 0.0619(16) Uani d . 1 1
H H17A 0.7002 0.1964 0.4626 0.093 Uiso calc R 1 1
H H17B 0.5411 0.2315 0.3934 0.093 Uiso calc R 1 1
H H17C 0.5016 0.1743 0.4665 0.093 Uiso calc R 1 1

loop_
_atom_site_aniso_label
_atom_site_aniso_U_11
_atom_site_aniso_U_22
_atom_site_aniso_U_33
_atom_site_aniso_U_12
_atom_site_aniso_U_13
_atom_site_aniso_U_23
Cl1 0.0718(10) 0.0608(9) 0.0729(10) 0.0044(7) 0.0235(8) -0.0241(8)
Cl2 0.0840(11) 0.0797(11) 0.0536(9) -0.0156(9) 0.0192(8) 0.0149(8)
N1 0.047(3) 0.048(3) 0.040(3) 0.000(2) 0.011(2) -0.009(2)
N2 0.057(3) 0.039(2) 0.033(2) -0.002(2) 0.010(2) -0.0098(19)
N3 0.071(3) 0.037(2) 0.046(3) -0.001(2) 0.026(2) 0.000(2)
O1 0.078(3) 0.045(2) 0.048(2) 0.0047(19) 0.018(2) 0.0026(18)
O2 0.074(2) 0.035(2) 0.055(2) 0.0019(17) 0.0234(19) -0.0095(17)
O3 0.069(2) 0.041(2) 0.077(3) -0.0039(19) 0.025(2) -0.0124(19)
C1 0.035(3) 0.046(3) 0.034(3) -0.002(2) 0.001(2) -0.005(2)
C2 0.043(3) 0.049(3) 0.031(3) -0.002(2) 0.002(2) 0.001(2)
C3 0.042(3) 0.058(3) 0.047(3) -0.002(2) 0.014(2) -0.013(3)
C4 0.037(3) 0.070(4) 0.032(3) -0.002(2) 0.007(2) 0.000(3)
C5 0.044(3) 0.062(4) 0.036(3) -0.016(3) 0.004(2) 0.006(3)
C6 0.050(3) 0.044(3) 0.046(3) -0.008(2) 0.005(2) 0.000(3)
C7 0.042(3) 0.040(3) 0.039(3) 0.002(2) 0.007(2) -0.004(2)
C8 0.029(3) 0.050(3) 0.037(3) -0.003(2) 0.008(2) 0.000(3)
C9 0.036(3) 0.038(3) 0.038(3) -0.002(2) 0.015(2) -0.003(2)
C10 0.040(3) 0.032(3) 0.053(3) 0.002(2) 0.015(2) -0.002(2)
C11 0.047(3) 0.043(3) 0.043(3) 0.005(2) 0.016(2) 0.008(2)
C12 0.036(3) 0.036(3) 0.037(3) -0.005(2) 0.013(2) -0.005(2)
C13 0.055(3) 0.033(3) 0.052(3) 0.000(2) 0.020(3) -0.003(3)
C14 0.058(3) 0.032(3) 0.043(3) 0.004(2) 0.021(2) 0.005(2)
C15 0.070(4) 0.063(4) 0.042(3) 0.003(3) 0.015(3) -0.001(3)
C16 0.068(4) 0.054(3) 0.062(4) 0.001(3) 0.030(3) -0.011(3)
C17 0.074(4) 0.053(4) 0.063(4) 0.009(3) 0.024(3) -0.009(3)

loop_
_atom_type_symbol
_atom_type_description
_atom_type_scat_dispersion_real
_atom_type_scat_dispersion_imag
_atom_type_scat_source
C C 0.0033 0.0016 'International Tables Vol C Tables 4.2.6.8 and 6.1.1.4'
H H 0.0000 0.0000 'International Tables Vol C Tables 4.2.6.8 and 6.1.1.4'
N N 0.0061 0.0033 'International Tables Vol C Tables 4.2.6.8 and 6.1.1.4'
O O 0.0106 0.0060 'International Tables Vol C Tables 4.2.6.8 and 6.1.1.4'
Cl Cl 0.1484 0.1585 'International Tables Vol C Tables 4.2.6.8 and 6.1.1.4'

loop_
_geom_angle_atom_site_label_1
_geom_angle_atom_site_label_2
_geom_angle_atom_site_label_3
_geom_angle
C7 N1 N2 118.3(4)
N1 N2 C8 119.1(4)
N1 N2 H2 120.5
C8 N2 H2 120.5
C12 N3 C15 121.1(4)
C12 N3 C16 122.6(4)
C15 N3 C16 116.1(4)
C2 O1 H1 109.5
C17 O3 H3 109.5
C6 C1 C2 118.3(4)
C6 C1 C7 119.8(5)
C2 C1 C7 121.9(5)
O1 C2 C3 119.2(5)
O1 C2 C1 122.1(4)
C3 C2 C1 118.7(5)
C4 C3 C2 122.0(5)
C4 C3 Cl1 119.4(4)
C2 C3 Cl1 118.6(4)
C5 C4 C3 118.6(5)
C5 C4 H4 120.7
C3 C4 H4 120.7
C6 C5 C4 120.9(5)
C6 C5 Cl2 119.9(4)
C4 C5 Cl2 119.2(4)
C5 C6 C1 121.5(5)
C5 C6 H6 119.3
C1 C6 H6 119.3
N1 C7 C1 120.7(4)
N1 C7 H7 119.7
C1 C7 H7 119.7
O2 C8 N2 120.9(4)
O2 C8 C9 123.7(4)
N2 C8 C9 115.4(4)
C10 C9 C14 117.3(4)
C10 C9 C8 117.4(4)
C14 C9 C8 125.3(4)
C11 C10 C9 122.2(4)
C11 C10 H10 118.9
C9 C10 H10 118.9
C10 C11 C12 120.6(4)
C10 C11 H11 119.7
C12 C11 H11 119.7
N3 C12 C13 121.7(4)
N3 C12 C11 121.6(4)
C13 C12 C11 116.7(4)
C14 C13 C12 121.6(4)
C14 C13 H13 119.2
C12 C13 H13 119.2
C13 C14 C9 121.5(5)
C13 C14 H14 119.3
C9 C14 H14 119.3
N3 C15 H15A 109.5
N3 C15 H15B 109.5
H15A C15 H15B 109.5
N3 C15 H15C 109.5
H15A C15 H15C 109.5
H15B C15 H15C 109.5
N3 C16 H16A 109.5
N3 C16 H16B 109.5
H16A C16 H16B 109.5
N3 C16 H16C 109.5
H16A C16 H16C 109.5
H16B C16 H16C 109.5
O3 C17 H17A 109.5
O3 C17 H17B 109.5
H17A C17 H17B 109.5
O3 C17 H17C 109.5
H17A C17 H17C 109.5
H17B C17 H17C 109.5

loop_
_geom_bond_atom_site_label_1
_geom_bond_atom_site_label_2
_geom_bond_distance
Cl1 C3 1.736(5)
Cl2 C5 1.758(5)
N1 C7 1.288(6)
N1 N2 1.367(5)
N2 C8 1.381(6)
N2 H2 0.8600
N3 C12 1.374(6)
N3 C15 1.447(6)
N3 C16 1.456(6)
O1 C2 1.342(5)
O1 H1 0.8200
O2 C8 1.222(5)
O3 C17 1.415(6)
O3 H3 0.8200
C1 C6 1.388(6)
C1 C2 1.417(6)
C1 C7 1.433(6)
C2 C3 1.393(6)
C3 C4 1.379(7)
C4 C5 1.378(7)
C4 H4 0.9300
C5 C6 1.372(7)
C6 H6 0.9300
C7 H7 0.9300
C8 C9 1.480(6)
C9 C10 1.387(6)
C9 C14 1.394(6)
C10 C11 1.378(6)
C10 H10 0.9300
C11 C12 1.414(6)
C11 H11 0.9300
C12 C13 1.402(6)
C13 C14 1.374(6)
C13 H13 0.9300
C14 H14 0.9300
C15 H15A 0.9600
C15 H15B 0.9600
C15 H15C 0.9600
C16 H16A 0.9600
C16 H16B 0.9600
C16 H16C 0.9600
C17 H17A 0.9600
C17 H17B 0.9600
C17 H17C 0.9600

loop_
_geom_hbond_atom_site_label_D
_geom_hbond_atom_site_label_H
_geom_hbond_atom_site_label_A
_geom_hbond_site_symmetry_A
_geom_hbond_distance_DH
_geom_hbond_distance_HA
_geom_hbond_distance_DA
_geom_hbond_angle_DHA
N2 H2 O3 3_666 0.86 2.10 2.848(5) 145.3
O1 H1 N1 . 0.82 1.91 2.600(5) 141.2
O3 H3 O2 . 0.82 1.97 2.771(5) 165.9

loop_
_cod_related_entry_id
_cod_related_entry_database
_cod_related_entry_code
1 ChemSpider 30657634
